data_4508351
loop_
_publ_author_name
'Peuronen, Anssi'
'Lehtim\"aki, Esa'
'Lahtinen, Manu'

_publ_section_title
;
 Self-Assembly of Water-Mediated Supramolecular Cationic Archimedean
 Solids
;
_journal_issue 10
_journal_name_full 'Crystal Growth &amp; Design'
_journal_page_first 4615
_journal_paper_doi 10.1021/cg401246n
_journal_volume 13
_journal_year 2013
_chemical_formula_moiety
'4(F3.33 P0.26), 4(C27 H45 N6), F6 P1, 12(H3 O), 12(F1.33 P0.13), 12(F3.67 P0.71), 4(F2.67 P0.74)'
_chemical_formula_sum 'C108 H204 F90 N24 O12 P15'
_chemical_formula_weight 4205.50
_space_group_crystal_system cubic
_space_group_IT_number 227
_space_group_name_Hall '-F 4vw 2vw 3'
_space_group_name_H-M_alt 'F d -3 m'
_symmetry_space_group_name_Hall '-F 4vw 2vw 3'
_symmetry_space_group_name_H-M 'F d -3 m :2'
_atom_sites_solution_hydrogens geom
_atom_sites_solution_primary iterative
_atom_sites_solution_secondary difmap
_cell_angle_alpha 90.00
_cell_angle_beta 90.00
_cell_angle_gamma 90.00
_cell_formula_units_Z 8
_cell_length_a 37.5461(3)
_cell_length_b 37.5461(3)
_cell_length_c 37.5461(3)
_cell_measurement_reflns_used 3063
_cell_measurement_temperature 123.01(10)
_cell_measurement_theta_max 74.3490
_cell_measurement_theta_min 3.3266
_cell_volume 52929.1(7)
_computing_cell_refinement
;
CrysAlisPro, Agilent Technologies,
Version 1.171.36.21 (release 14-08-2012 CrysAlis171 .NET)
(compiled Sep 14 2012,17:21:16)
;
_computing_data_collection
;
CrysAlisPro, Agilent Technologies,
Version 1.171.36.21 (release 14-08-2012 CrysAlis171 .NET)
(compiled Sep 14 2012,17:21:16)
;
_computing_data_reduction
;
CrysAlisPro, Agilent Technologies,
Version 1.171.36.21 (release 14-08-2012 CrysAlis171 .NET)
(compiled Sep 14 2012,17:21:16)
;
_computing_molecular_graphics
;
O. V. Dolomanov, L. J. Bourhis, R. J. Gildea, J. A. K. Howard and H. Puschmann,
OLEX2: a complete structure solution, refinement and analysis program.
J. Appl. Cryst. (2009). 42, 339-341.
;
_computing_publication_material
;
O. V. Dolomanov, L. J. Bourhis, R. J. Gildea, J. A. K. Howard and H. Puschmann,
OLEX2: a complete structure solution, refinement and analysis program.
J. Appl. Cryst. (2009). 42, 339-341.
;
_computing_structure_refinement
;
SHELXL, G.M. Sheldrick, Acta Cryst.
(2008). A64, 112-122
;
_computing_structure_solution 'SUPERFLIP, J. Appl. Cryst. (2007) 40, 786-790'
_diffrn_ambient_temperature 123.01(10)
_diffrn_detector_area_resol_mean 10.3953
_diffrn_measured_fraction_theta_full 0.989
_diffrn_measured_fraction_theta_max 0.976
_diffrn_measurement_details
;
  1 omega  -31.00   22.00   0.5000   15.0000
omega____ theta____ kappa____ phi______ frames
    -      -41.8676   77.0000    0.0000 106

  2 omega   86.00  166.00   0.5000  150.0000
omega____ theta____ kappa____ phi______ frames
    -      107.8188   77.0000  -30.0000 160
;
_diffrn_measurement_device_type 'SuperNova, Dual, Cu at zero, Atlas'
_diffrn_measurement_method '\w scans'
_diffrn_orient_matrix_UB_11 0.0355647000
_diffrn_orient_matrix_UB_12 0.0038634000
_diffrn_orient_matrix_UB_13 -0.0202261000
_diffrn_orient_matrix_UB_21 0.0058779000
_diffrn_orient_matrix_UB_22 -0.0405143000
_diffrn_orient_matrix_UB_23 0.0025642000
_diffrn_orient_matrix_UB_31 -0.0197026000
_diffrn_orient_matrix_UB_32 -0.0051850000
_diffrn_orient_matrix_UB_33 -0.0355561000
_diffrn_radiation_monochromator mirror
_diffrn_radiation_type 'Cu K\a'
_diffrn_radiation_wavelength 1.5418
_diffrn_reflns_av_R_equivalents 0.0277
_diffrn_reflns_av_unetI/netI 0.0134
_diffrn_reflns_limit_h_max 31
_diffrn_reflns_limit_h_min -46
_diffrn_reflns_limit_k_max 20
_diffrn_reflns_limit_k_min -29
_diffrn_reflns_limit_l_max 44
_diffrn_reflns_limit_l_min -31
_diffrn_reflns_number 10627
_diffrn_reflns_theta_full 67.00
_diffrn_reflns_theta_max 74.52
_diffrn_reflns_theta_min 3.33
_diffrn_source 'SuperNova (Cu) X-ray Source'
_exptl_absorpt_coefficient_mu 1.824
_exptl_absorpt_correction_T_max 0.802
_exptl_absorpt_correction_T_min 0.705
_exptl_absorpt_correction_type analytical
_exptl_absorpt_process_details
;
CrysAlisPro, Agilent Technologies,
Version 1.171.36.21 (release 14-08-2012 CrysAlis171 .NET)
(compiled Sep 14 2012,17:21:16)
Analytical numeric absorption correction using a multifaceted crystal
            model based on expressions derived by R.C. Clark & J.S. Reid.
(Clark, R. C. & Reid, J. S. (1995). Acta Cryst. A51, 887-897)
;
_exptl_crystal_colour Colourless
_exptl_crystal_density_diffrn 1.056
_exptl_crystal_density_method 'not measured'
_exptl_crystal_description
;
;
_exptl_crystal_F_000 17208
_exptl_crystal_size_max 0.2943
_exptl_crystal_size_mid 0.1886
_exptl_crystal_size_min 0.1270
_refine_diff_density_max 1.260
_refine_diff_density_min -0.578
_refine_diff_density_rms 0.133
_refine_ls_extinction_method none
_refine_ls_goodness_of_fit_ref 1.751
_refine_ls_hydrogen_treatment mixed
_refine_ls_matrix_type full
_refine_ls_number_parameters 195
_refine_ls_number_reflns 2517
_refine_ls_number_restraints 77
_refine_ls_restrained_S_all 1.788
_refine_ls_R_factor_all 0.1741
_refine_ls_R_factor_gt 0.1595
_refine_ls_shift/su_max 0.002
_refine_ls_shift/su_mean 0.000
_refine_ls_structure_factor_coef Fsqd
_refine_ls_weighting_details 'calc w=1/[\s^2^(Fo^2^)+(0.2000P)^2^+0.0000P] where P=(Fo^2^+2Fc^2^)/3'
_refine_ls_weighting_scheme calc
_refine_ls_wR_factor_gt 0.4185
_refine_ls_wR_factor_ref 0.4428
_reflns_number_gt 1619
_reflns_number_total 2517
_reflns_threshold_expression >2sigma(I)
_cod_data_source_file cg401246n_si_002.cif
_cod_data_source_block 1b
_cod_database_code 4508351
_chemical_oxdiff_formula 'C27 H30 N6 O6 F18 P3'
_reflns_odcompleteness_completeness 99.75
_reflns_odcompleteness_iscentric 1
_reflns_odcompleteness_theta 66.97
_olex2_refinement_description
;
1. Fixed Uiso
 At 1.2 times of:
  All C(H) groups, All C(H,H) groups
2. Restrained distances
 F4-P2
 1.55 with sigma of 0.02
 F5B-P2
 1.55 with sigma of 0.02
 F5A-P2
 1.55 with sigma of 0.02
 H1C-O1
 0.85 with sigma of 0.02
 N1-H1C
 2.08 with sigma of 0.02
3. Uiso/Uaniso restraints and constraints
F4 \\sim P2: within 1.7A with sigma of 0.01 and sigma for terminal atoms of 0.08
N1 \\sim N2 \\sim C4 \\sim C3: within 1.7A with sigma of 0.02 and sigma for terminal atoms of 0.04
Uanis(F5B) \\sim Ueq: with sigma of 0.01 and sigma for terminal atoms of 0.02
Uanis(F4) \\sim Ueq: with sigma of 0.1 and sigma for terminal atoms of 0.2
Uanis(F4) \\sim Ueq, Uanis(P2) \\sim Ueq: with sigma of 0.1 and sigma for terminal atoms of 0.2
Uanis(F8B) \\sim Ueq: with sigma of 0.001 and sigma for terminal atoms of 0.002
Uanis(F7A) \\sim Ueq: with sigma of 0.01 and sigma for terminal atoms of 0.02
Uanis(F1B) \\sim Ueq: with sigma of 0.01 and sigma for terminal atoms of 0.002
Uanis(O1) \\sim Ueq: with sigma of 0.01 and sigma for terminal atoms of 0.02
4. Others
 Sof(P1B)=0.16667*(1-FVAR(2))
 Sof(P1A)=0.16667*FVAR(2)
 Fixed Sof: H5A(0.5) H5B(0.5) H3B(0.5) H3A(0.5) H4A(0.5) H4B(0.5) P3B(0.0625)
 F7B(0.5) F10A(0.33333) F8A(0.25) P3A(0.35412) F8B(0.04176) F5B(0.0625)
 F5A(0.02084) F6B(0.125) F7A(0.25) F3A(0.375) F2A(0.125) F1A(0.05556)
 F2B(0.2222) F1B(0.1111) F3B(0.1111)
 Fixed Uiso: H1C(0.3) H1D(0.3)
 Fixed X: H1C(0.16448) H1D(0.194901)
 Fixed Y: H1C(0.46936) H1D(0.48934)
 Fixed Z: H1C(0.2807) H1D(0.28702)
5.a Secondary CH2 refined with riding coordinates:
 C5(H5A,H5B), C3(H3B,H3A), C2(H2B,H2A), C1(H1B,H1A), C4(H4A,H4B)
5.b Aromatic/amide H refined with riding coordinates:
 C7(H7)
;

loop_
_space_group_symop_id
_space_group_symop_operation_xyz
1 'x, y, z'
2 '-y, x+1/4, z+1/4'
3 'x, -y+1/4, -z+1/4'
4 'z, x, y'
5 '-x+3/4, -y+1/4, z+1/2'
6 '-y, -x, -z'
7 'y+3/4, x+1/4, -z+1/2'
8 'z+1/4, -y, x+1/4'
9 '-x, z+1/4, y+1/4'
10 '-z+1/4, x, -y+1/4'
11 'z, -x+1/4, -y+1/4'
12 'y, z, x'
13 'y+3/4, -x, z+3/4'
14 '-x+3/4, y, -z+3/4'
15 '-z+3/4, -x+1/4, y+1/2'
16 '-z, -y, -x'
17 '-x, -z+1/2, -y+1/2'
18 'z+1/4, y+1/4, -x'
19 'x+3/4, z+1/4, -y+1/2'
20 '-z, y+1/4, x+1/4'
21 '-y+1/4, -z+1/4, x'
22 'y, -z+1/4, -x+1/4'
23 '-y+1/4, z, -x+1/4'
24 'x+3/4, -z, y+3/4'
25 'x, y+1/2, z+1/2'
26 '-y, x+3/4, z+3/4'
27 'x, -y+3/4, -z+3/4'
28 'z, x+1/2, y+1/2'
29 '-x+3/4, -y+3/4, z+1'
30 '-y, -x+1/2, -z+1/2'
31 'y+3/4, x+3/4, -z+1'
32 'z+1/4, -y+1/2, x+3/4'
33 '-x, z+3/4, y+3/4'
34 '-z+1/4, x+1/2, -y+3/4'
35 'z, -x+3/4, -y+3/4'
36 'y, z+1/2, x+1/2'
37 'y+3/4, -x+1/2, z+5/4'
38 '-x+3/4, y+1/2, -z+5/4'
39 '-z+3/4, -x+3/4, y+1'
40 '-z, -y+1/2, -x+1/2'
41 '-x, -z+1, -y+1'
42 'z+1/4, y+3/4, -x+1/2'
43 'x+3/4, z+3/4, -y+1'
44 '-z, y+3/4, x+3/4'
45 '-y+1/4, -z+3/4, x+1/2'
46 'y, -z+3/4, -x+3/4'
47 '-y+1/4, z+1/2, -x+3/4'
48 'x+3/4, -z+1/2, y+5/4'
49 'x+1/2, y, z+1/2'
50 '-y+1/2, x+1/4, z+3/4'
51 'x+1/2, -y+1/4, -z+3/4'
52 'z+1/2, x, y+1/2'
53 '-x+5/4, -y+1/4, z+1'
54 '-y+1/2, -x, -z+1/2'
55 'y+5/4, x+1/4, -z+1'
56 'z+3/4, -y, x+3/4'
57 '-x+1/2, z+1/4, y+3/4'
58 '-z+3/4, x, -y+3/4'
59 'z+1/2, -x+1/4, -y+3/4'
60 'y+1/2, z, x+1/2'
61 'y+5/4, -x, z+5/4'
62 '-x+5/4, y, -z+5/4'
63 '-z+5/4, -x+1/4, y+1'
64 '-z+1/2, -y, -x+1/2'
65 '-x+1/2, -z+1/2, -y+1'
66 'z+3/4, y+1/4, -x+1/2'
67 'x+5/4, z+1/4, -y+1'
68 '-z+1/2, y+1/4, x+3/4'
69 '-y+3/4, -z+1/4, x+1/2'
70 'y+1/2, -z+1/4, -x+3/4'
71 '-y+3/4, z, -x+3/4'
72 'x+5/4, -z, y+5/4'
73 'x+1/2, y+1/2, z'
74 '-y+1/2, x+3/4, z+1/4'
75 'x+1/2, -y+3/4, -z+1/4'
76 'z+1/2, x+1/2, y'
77 '-x+5/4, -y+3/4, z+1/2'
78 '-y+1/2, -x+1/2, -z'
79 'y+5/4, x+3/4, -z+1/2'
80 'z+3/4, -y+1/2, x+1/4'
81 '-x+1/2, z+3/4, y+1/4'
82 '-z+3/4, x+1/2, -y+1/4'
83 'z+1/2, -x+3/4, -y+1/4'
84 'y+1/2, z+1/2, x'
85 'y+5/4, -x+1/2, z+3/4'
86 '-x+5/4, y+1/2, -z+3/4'
87 '-z+5/4, -x+3/4, y+1/2'
88 '-z+1/2, -y+1/2, -x'
89 '-x+1/2, -z+1, -y+1/2'
90 'z+3/4, y+3/4, -x'
91 'x+5/4, z+3/4, -y+1/2'
92 '-z+1/2, y+3/4, x+1/4'
93 '-y+3/4, -z+3/4, x'
94 'y+1/2, -z+3/4, -x+1/4'
95 '-y+3/4, z+1/2, -x+1/4'
96 'x+5/4, -z+1/2, y+3/4'
97 '-x, -y, -z'
98 'y, -x-1/4, -z-1/4'
99 '-x, y-1/4, z-1/4'
100 '-z, -x, -y'
101 'x-3/4, y-1/4, -z-1/2'
102 'y, x, z'
103 '-y-3/4, -x-1/4, z-1/2'
104 '-z-1/4, y, -x-1/4'
105 'x, -z-1/4, -y-1/4'
106 'z-1/4, -x, y-1/4'
107 '-z, x-1/4, y-1/4'
108 '-y, -z, -x'
109 '-y-3/4, x, -z-3/4'
110 'x-3/4, -y, z-3/4'
111 'z-3/4, x-1/4, -y-1/2'
112 'z, y, x'
113 'x, z-1/2, y-1/2'
114 '-z-1/4, -y-1/4, x'
115 '-x-3/4, -z-1/4, y-1/2'
116 'z, -y-1/4, -x-1/4'
117 'y-1/4, z-1/4, -x'
118 '-y, z-1/4, x-1/4'
119 'y-1/4, -z, x-1/4'
120 '-x-3/4, z, -y-3/4'
121 '-x, -y+1/2, -z+1/2'
122 'y, -x+1/4, -z+1/4'
123 '-x, y+1/4, z+1/4'
124 '-z, -x+1/2, -y+1/2'
125 'x-3/4, y+1/4, -z'
126 'y, x+1/2, z+1/2'
127 '-y-3/4, -x+1/4, z'
128 '-z-1/4, y+1/2, -x+1/4'
129 'x, -z+1/4, -y+1/4'
130 'z-1/4, -x+1/2, y+1/4'
131 '-z, x+1/4, y+1/4'
132 '-y, -z+1/2, -x+1/2'
133 '-y-3/4, x+1/2, -z-1/4'
134 'x-3/4, -y+1/2, z-1/4'
135 'z-3/4, x+1/4, -y'
136 'z, y+1/2, x+1/2'
137 'x, z, y'
138 '-z-1/4, -y+1/4, x+1/2'
139 '-x-3/4, -z+1/4, y'
140 'z, -y+1/4, -x+1/4'
141 'y-1/4, z+1/4, -x+1/2'
142 '-y, z+1/4, x+1/4'
143 'y-1/4, -z+1/2, x+1/4'
144 '-x-3/4, z+1/2, -y-1/4'
145 '-x+1/2, -y, -z+1/2'
146 'y+1/2, -x-1/4, -z+1/4'
147 '-x+1/2, y-1/4, z+1/4'
148 '-z+1/2, -x, -y+1/2'
149 'x-1/4, y-1/4, -z'
150 'y+1/2, x, z+1/2'
151 '-y-1/4, -x-1/4, z'
152 '-z+1/4, y, -x+1/4'
153 'x+1/2, -z-1/4, -y+1/4'
154 'z+1/4, -x, y+1/4'
155 '-z+1/2, x-1/4, y+1/4'
156 '-y+1/2, -z, -x+1/2'
157 '-y-1/4, x, -z-1/4'
158 'x-1/4, -y, z-1/4'
159 'z-1/4, x-1/4, -y'
160 'z+1/2, y, x+1/2'
161 'x+1/2, z-1/2, y'
162 '-z+1/4, -y-1/4, x+1/2'
163 '-x-1/4, -z-1/4, y'
164 'z+1/2, -y-1/4, -x+1/4'
165 'y+1/4, z-1/4, -x+1/2'
166 '-y+1/2, z-1/4, x+1/4'
167 'y+1/4, -z, x+1/4'
168 '-x-1/4, z, -y-1/4'
169 '-x+1/2, -y+1/2, -z'
170 'y+1/2, -x+1/4, -z-1/4'
171 '-x+1/2, y+1/4, z-1/4'
172 '-z+1/2, -x+1/2, -y'
173 'x-1/4, y+1/4, -z-1/2'
174 'y+1/2, x+1/2, z'
175 '-y-1/4, -x+1/4, z-1/2'
176 '-z+1/4, y+1/2, -x-1/4'
177 'x+1/2, -z+1/4, -y-1/4'
178 'z+1/4, -x+1/2, y-1/4'
179 '-z+1/2, x+1/4, y-1/4'
180 '-y+1/2, -z+1/2, -x'
181 '-y-1/4, x+1/2, -z-3/4'
182 'x-1/4, -y+1/2, z-3/4'
183 'z-1/4, x+1/4, -y-1/2'
184 'z+1/2, y+1/2, x'
185 'x+1/2, z, y-1/2'
186 '-z+1/4, -y+1/4, x'
187 '-x-1/4, -z+1/4, y-1/2'
188 'z+1/2, -y+1/4, -x-1/4'
189 'y+1/4, z+1/4, -x'
190 '-y+1/2, z+1/4, x-1/4'
191 'y+1/4, -z+1/2, x-1/4'
192 '-x-1/4, z+1/2, -y-3/4'

loop_
_atom_site_label
_atom_site_type_symbol
_atom_site_fract_x
_atom_site_fract_y
_atom_site_fract_z
_atom_site_U_iso_or_equiv
_atom_site_adp_type
_atom_site_occupancy
_atom_site_symmetry_multiplicity
_atom_site_calc_flag
_atom_site_refinement_flags
_atom_site_disorder_assembly
_atom_site_disorder_group
P1A P 0.0266(6) 0.5266(6) 0.2234(6) 0.056(9) Uani 0.26(12) 6 d SP . 1
N1 N 0.1142(2) 0.45360(13) 0.29640(13) 0.115(2) Uani 1 2 d SDU . .
N2 N 0.0534(2) 0.43483(11) 0.31517(11) 0.112(2) Uani 1 2 d SU . .
C5 C 0.0178(3) 0.42238(17) 0.32762(17) 0.128(3) Uani 1 2 d S . .
H5A H 0.0162 0.3964 0.3236 0.153 Uiso 0.50 1 calc PR . .
H5B H 0.0162 0.4264 0.3536 0.153 Uiso 0.50 1 calc PR . .
C3 C 0.1175(3) 0.4269(2) 0.3231(2) 0.166(4) Uani 1 2 d SU . .
H3B H 0.1309 0.4366 0.3436 0.200 Uiso 0.50 1 calc PR . .
H3A H 0.1309 0.4064 0.3134 0.200 Uiso 0.50 1 calc PR . .
C6 C -0.0133(4) 0.4394(2) 0.3106(2) 0.139(3) Uani 1 2 d S . .
C2 C 0.0594(2) 0.47323(18) 0.3239(2) 0.138(2) Uani 1 1 d . . .
H2B H 0.0413 0.4881 0.3117 0.165 Uiso 1 1 calc R . .
H2A H 0.0571 0.4770 0.3498 0.165 Uiso 1 1 calc R . .
C7 C -0.0305(2) 0.4695(2) 0.3262(3) 0.129(3) Uani 1 2 d S . .
H7 H -0.0214 0.4786 0.3480 0.155 Uiso 1 2 calc SR . .
C1 C 0.0948(2) 0.48343(19) 0.3122(2) 0.138(2) Uani 1 1 d . . .
H1B H 0.1083 0.4927 0.3329 0.166 Uiso 1 1 calc R . .
H1A H 0.0928 0.5029 0.2945 0.166 Uiso 1 1 calc R . .
C4 C 0.0802(4) 0.4144(2) 0.3356(2) 0.175(4) Uani 1 2 d SU . .
H4A H 0.0773 0.3886 0.3311 0.210 Uiso 0.50 1 calc PR . .
H4B H 0.0773 0.4189 0.3614 0.210 Uiso 0.50 1 calc PR . .
P2 P 0.1250 0.6250 0.1250 0.0981(16) Uani 1 24 d SDU . .
F4 F 0.14774(13) 0.60226(13) 0.10226(13) 0.151(4) Uani 1 6 d SDU A 1
O1 O 0.1832(4) 0.4773(4) 0.2727(4) 0.285(8) Uani 1 2 d SDU . .
H1C H 0.1645 0.4694 0.2807 0.300 Uiso 1 2 d SD . .
P3B P 0.1394(3) 0.32032(19) 0.32032(19) 0.063(2) Uani 0.13 2 d SP . 2
F6A F 0.12847(13) 0.34406(7) 0.34406(7) 0.1046(13) Uani 1 2 d S . 1
F9A F 0.16298(14) 0.30677(11) 0.30677(11) 0.1143(15) Uani 1 2 d S . 1
F7B F 0.11359(19) 0.3321(2) 0.28565(16) 0.0994(17) Uani 0.50 1 d P . 2
F10A F 0.1280(5) 0.3494(4) 0.2838(3) 0.153(7) Uani 0.33 1 d P . 1
F8A F 0.1149(3) 0.2950(5) 0.2761(3) 0.140(8) Uani 0.25 1 d P . 1
P3A P 0.12289(11) 0.31413(6) 0.31413(6) 0.1044(10) Uani 0.71 2 d SP . 1
F8B F 0.1588(10) 0.2909(9) 0.2909(9) 0.080(3) Uani 0.08 2 d SPU . 2
F5B F 0.1583(7) 0.5998(8) 0.1329(7) 0.062(9) Uani 0.06 1 d PDU . 3
F5A F 0.1491(3) 0.6009(3) 0.1491(3) 0.082(16) Uani 0.13 6 d SPD A 2
F6B F 0.1614(9) 0.3523(6) 0.3083(7) 0.141(12) Uani 0.13 1 d P . 2
F7A F 0.0802(3) 0.3191(3) 0.3191(3) 0.182(6) Uani 0.50 2 d SPU . 1
H1D H 0.1949 0.4893 0.2870 0.300 Uiso 1 1 d . . .
F3A F 0.04016(13) 0.49441(14) 0.20984(13) 0.1103(17) Uani 0.75 2 d SP . 1
F2A F 0.0529(2) 0.5529(2) 0.1971(2) 0.133(4) Uani 0.75 6 d SP . 1
F1A F 0.0037(3) 0.5037(3) 0.2463(3) 0.126(8) Uani 0.33 6 d SP . 1
F2B F 0.0678(4) 0.5069(5) 0.2231(4) 0.115(4) Uani 0.22 1 d P . 2
F1B F 0.0187(5) 0.4896(7) 0.2313(5) 0.130(6) Uani 0.22 2 d SPU . 2
F3B F 0.0373(8) 0.5373(8) 0.1727(6) 0.167(12) Uani 0.22 2 d SP . 2
P1B P 0.0334(9) 0.5334(9) 0.2166(9) 0.092(5) Uani 0.74(12) 6 d SP . 2

loop_
_atom_site_aniso_label
_atom_site_aniso_U_11
_atom_site_aniso_U_22
_atom_site_aniso_U_33
_atom_site_aniso_U_23
_atom_site_aniso_U_13
_atom_site_aniso_U_12
P1A 0.056(9) 0.056(9) 0.056(9) 0.015(2) 0.015(2) -0.015(2)
N1 0.131(5) 0.108(2) 0.108(2) -0.001(3) -0.028(3) 0.028(3)
N2 0.150(5) 0.093(2) 0.093(2) 0.005(3) -0.021(2) 0.021(2)
C5 0.143(7) 0.120(4) 0.120(4) 0.026(5) -0.008(3) 0.008(3)
C3 0.140(7) 0.180(6) 0.180(6) 0.061(8) -0.035(4) 0.035(4)
C6 0.160(8) 0.128(4) 0.128(4) -0.001(5) 0.004(4) -0.004(4)
C2 0.164(6) 0.103(4) 0.145(5) -0.028(4) 0.015(4) -0.002(4)
C7 0.126(4) 0.126(4) 0.136(7) -0.004(4) -0.004(4) 0.010(5)
C1 0.154(6) 0.109(4) 0.151(6) -0.024(4) -0.010(5) 0.009(4)
C4 0.155(8) 0.185(6) 0.185(6) 0.068(8) -0.030(4) 0.030(4)
P2 0.0981(16) 0.0981(16) 0.0981(16) 0.000 0.000 0.000
F4 0.151(4) 0.151(4) 0.151(4) -0.028(3) 0.028(3) 0.028(3)
O1 0.257(13) 0.299(10) 0.299(10) -0.041(12) 0.058(9) -0.058(9)
P3B 0.054(5) 0.067(4) 0.067(4) -0.008(4) -0.010(3) -0.010(3)
F6A 0.132(3) 0.0907(15) 0.0907(15) 0.0065(17) 0.0066(15) 0.0066(15)
F9A 0.131(4) 0.1060(18) 0.1060(18) 0.018(2) 0.013(2) 0.013(2)
F7B 0.116(4) 0.108(4) 0.075(3) 0.025(3) -0.006(3) 0.023(3)
F10A 0.244(18) 0.121(9) 0.093(6) 0.057(7) 0.059(9) 0.077(10)
F8A 0.115(7) 0.210(19) 0.094(7) -0.070(12) 0.018(6) -0.022(8)
P3A 0.102(2) 0.1058(14) 0.1058(14) -0.0238(15) 0.0138(11) 0.0138(11)
F8B 0.081(4) 0.080(3) 0.080(3) 0.000(2) 0.0000(15) 0.0000(15)
F5B 0.044(10) 0.070(13) 0.072(11) -0.013(7) 0.010(8) 0.010(9)
F5A 0.082(16) 0.082(16) 0.082(16) -0.008(16) 0.008(16) -0.008(16)
F6B 0.19(2) 0.093(13) 0.144(19) 0.078(14) -0.057(19) -0.080(16)
F7A 0.094(5) 0.226(9) 0.226(9) -0.080(10) 0.017(4) 0.017(4)
F3A 0.124(2) 0.084(3) 0.124(2) -0.021(2) 0.003(4) 0.021(2)
F2A 0.133(4) 0.133(4) 0.133(4) -0.007(5) -0.007(5) 0.007(5)
F1A 0.126(8) 0.126(8) 0.126(8) 0.032(7) 0.032(7) -0.032(7)
F2B 0.094(7) 0.148(11) 0.104(7) 0.017(8) -0.005(6) 0.021(8)
F1B 0.130(7) 0.132(10) 0.130(7) 0.006(6) -0.009(9) -0.006(6)
F3B 0.209(19) 0.209(19) 0.083(12) -0.001(11) -0.001(11) -0.02(3)
P1B 0.092(5) 0.092(5) 0.092(5) 0.004(6) 0.004(6) -0.004(6)

loop_
_atom_type_symbol
_atom_type_description
_atom_type_scat_dispersion_real
_atom_type_scat_dispersion_imag
_atom_type_scat_source
C C 0.0181 0.0091 'International Tables Vol C Tables 4.2.6.8 and 6.1.1.4'
H H 0.0000 0.0000 'International Tables Vol C Tables 4.2.6.8 and 6.1.1.4'
F F 0.0727 0.0534 'International Tables Vol C Tables 4.2.6.8 and 6.1.1.4'
N N 0.0311 0.0180 'International Tables Vol C Tables 4.2.6.8 and 6.1.1.4'
O O 0.0492 0.0322 'International Tables Vol C Tables 4.2.6.8 and 6.1.1.4'
P P 0.2955 0.4335 'International Tables Vol C Tables 4.2.6.8 and 6.1.1.4'

loop_
_exptl_crystal_face_index_h
_exptl_crystal_face_index_k
_exptl_crystal_face_index_l
_exptl_crystal_face_perp_dist
_exptl_oxdiff_crystal_face_indexfrac_h
_exptl_oxdiff_crystal_face_indexfrac_k
_exptl_oxdiff_crystal_face_indexfrac_l
_exptl_oxdiff_crystal_face_x
_exptl_oxdiff_crystal_face_y
_exptl_oxdiff_crystal_face_z
10 -22 -4 0.1035 10.0000 -22.0000 -4.0000 0.3516 0.9398 0.0593
-4 21 12 0.1320 -4.0000 21.0000 12.0000 -0.3038 -0.8435 -0.4567
-16 12 -15 0.0837 -16.0000 12.0000 -15.0000 -0.2193 -0.6187 0.7864
-15 18 -8 0.0931 -15.0000 18.0000 -8.0000 -0.3021 -0.8379 0.4867
-9 -11 -20 0.1420 -9.0000 -11.0000 -20.0000 0.0419 0.3415 0.9455
13 -7 19 0.0858 13.0000 -7.0000 19.0000 0.0510 0.4087 -0.8954
10 22 5 0.1431 10.0000 22.0000 5.0000 0.3395 -0.8197 -0.4889
-11 -20 9 0.0770 -11.0000 -20.0000 9.0000 -0.6505 0.7687 0.0004
2 15 -19 0.0732 2.0000 15.0000 -19.0000 0.5134 -0.6447 0.5584
4 -10 22 0.0761 4.0000 -10.0000 22.0000 -0.3414 0.4851 -0.8092
20 5 -14 0.0558 20.0000 5.0000 -14.0000 1.0138 -0.1209 0.0778
14 4 -19 0.0764 14.0000 4.0000 -19.0000 0.8977 -0.1285 0.3790
-23 8 -5 0.0901 -23.0000 8.0000 -5.0000 -0.6859 -0.4721 0.5895
-17 12 13 0.1035 -17.0000 12.0000 13.0000 -0.8212 -0.5528 -0.1895
-13 -18 -10 0.1240 -13.0000 -18.0000 -10.0000 -0.3296 0.6272 0.7050
-14 -12 -16 0.1312 -14.0000 -12.0000 -16.0000 -0.2206 0.3629 0.9070
-19 -13 8 0.0679 -19.0000 -13.0000 8.0000 -0.8878 0.4355 0.1573
-13 -11 18 0.0555 -13.0000 -11.0000 18.0000 -0.8689 0.4154 -0.3268
-24 -4 4 0.0767 -24.0000 -4.0000 4.0000 -0.9499 0.0312 0.3514
-19 -2 15 0.0698 -19.0000 -2.0000 15.0000 -0.9868 0.0078 -0.1486
21 -1 12 0.0877 21.0000 -1.0000 12.0000 0.5003 0.1947 -0.8352
19 -7 -13 0.0827 19.0000 -7.0000 -13.0000 0.9116 0.3619 0.1242

loop_
_geom_angle_atom_site_label_1
_geom_angle_atom_site_label_2
_geom_angle_atom_site_label_3
_geom_angle
_geom_angle_site_symmetry_1
_geom_angle_site_symmetry_3
F3A P1A F3A 119.4(4) 105_566 .
F3A P1A F3A 119.4(4) 105_566 174_455
F3A P1A F3A 119.4(4) . 174_455
F3A P1A F2A 94.5(16) 174_455 .
F3A P1A F2A 94.5(16) . .
F3A P1A F2A 94.5(16) 105_566 .
F3A P1A F1A 85.5(16) 174_455 .
F3A P1A F1A 85.5(16) . .
F3A P1A F1A 85.5(16) 105_566 .
F1A P1A F2A 180(4) . .
C3 N1 C1 107.2(6) . 105_566
C3 N1 C1 107.2(6) . .
C1 N1 C1 111.8(8) . 105_566
C5 N2 C2 111.6(5) . 105_566
C5 N2 C2 111.6(5) . .
C2 N2 C2 113.5(8) 105_566 .
C4 N2 C5 106.6(8) . .
C4 N2 C2 106.5(6) . .
C4 N2 C2 106.5(6) . 105_566
C6 C5 N2 116.0(8) . .
N1 C3 C4 110.4(8) . .
C7 C6 C5 121.5(6) 105_566 .
C7 C6 C5 121.5(6) . .
C7 C6 C7 116.4(12) 105_566 .
C1 C2 N2 109.1(6) . .
C6 C7 C6 123.3(12) . 174_455
C2 C1 N1 112.2(6) . .
N2 C4 C3 107.5(10) . .
F4 P2 F4 109.468(4) . 3_565
F4 P2 F4 109.5 . 28_554
F4 P2 F4 109.468(1) 3_565 28_554
F4 P2 F4 109.468(1) . 146_465
F4 P2 F4 109.481(1) 3_565 146_465
F4 P2 F4 109.467(1) 28_554 146_465
F4 P2 F5B 77.5(12) 28_554 181_656
F4 P2 F5B 154.4(10) 146_465 181_656
F4 P2 F5B 46.6(9) 3_565 181_656
F4 P2 F5B 90.1(13) . 181_656
F4 P2 F5B 77.5(12) 146_465 53_464
F4 P2 F5B 77.5(12) . 3_565
F4 P2 F5B 46.6(9) 28_554 53_464
F4 P2 F5B 90.1(13) 3_565 53_464
F4 P2 F5B 154.4(10) . 53_464
F4 P2 F5B 46.6(9) 3_565 3_565
F4 P2 F5B 154.4(10) 146_465 3_565
F4 P2 F5B 90.1(13) 28_554 3_565
F4 P2 F5B 90.1(13) 146_465 174_455
F4 P2 F5B 46.6(9) 28_554 174_455
F4 P2 F5B 154.4(10) . 174_455
F4 P2 F5B 77.5(12) 3_565 174_455
F4 P2 F5A 180.0(4) . 53_464
F4 P2 F5A 70.531(2) 3_565 .
F4 P2 F5A 70.529(1) 3_565 53_464
F4 P2 F5A 70.529(2) . 146_465
F4 P2 F5A 70.529(2) . .
F4 P2 F5A 70.532(3) 146_465 53_464
F4 P2 F5A 70.529(2) . 3_565
F4 P2 F5A 70.528(3) 28_554 53_464
F4 P2 F5A 70.528(2) 3_565 3_565
F4 P2 F5A 70.527(3) 28_554 146_465
F4 P2 F5A 180.0(4) 28_554 .
F4 P2 F5A 70.531(1) 146_465 .
F4 P2 F5A 70.528(1) 28_554 3_565
F4 P2 F5A 180.0(4) 146_465 3_565
F4 P2 F5A 70.527(4) 146_465 146_465
F4 P2 F5A 180.0(4) 3_565 146_465
F5B P2 F5B 92.0(3) 174_455 3_565
F5B P2 F5B 107(3) 53_464 3_565
F5B P2 F5B 15(3) 181_656 3_565
F5B P2 F5B 15(3) 174_455 53_464
F5B P2 F5B 77(3) 174_455 181_656
F5B P2 F5B 92.0(3) 53_464 181_656
F5A P2 F5B 25.6(10) 53_464 174_455
F5A P2 F5B 25.6(10) 53_464 53_464
F5A P2 F5B 89.9(13) 3_565 174_455
F5A P2 F5B 102.5(12) 146_465 174_455
F5A P2 F5B 89.9(13) 146_465 53_464
F5A P2 F5B 102.5(12) 3_565 53_464
F5A P2 F5B 133.4(9) . 53_464
F5A P2 F5B 89.9(13) 53_464 181_656
F5A P2 F5B 102.5(12) . 181_656
F5A P2 F5B 133.4(9) 146_465 181_656
F5A P2 F5B 89.9(13) . 3_565
F5A P2 F5B 133.4(9) 146_465 3_565
F5A P2 F5B 133.4(9) . 174_455
F5A P2 F5B 25.6(10) 3_565 181_656
F5A P2 F5B 102.5(12) 53_464 3_565
F5A P2 F5B 25.6(10) 3_565 3_565
F5A P2 F5A 109.474(1) 146_465 .
F5A P2 F5A 109.475(7) 3_565 .
F5A P2 F5A 109.469(2) 53_464 .
F5A P2 F5A 109.5 3_565 146_465
F5A P2 F5A 109.474(3) 53_464 146_465
F5A P2 F5A 109.471(4) 53_464 3_565
F7B P3B F7B 94.3(8) . 137
F7B P3B F8B 85.1(10) 137 .
F7B P3B F8B 85.1(10) . .
F6B P3B F7B 82.8(9) . .
F6B P3B F7B 82.8(9) 137 137
F6B P3B F7B 177.1(12) . 137
F6B P3B F7B 177.1(12) 137 .
F6B P3B F8B 95.0(18) 137 .
F6B P3B F8B 95.0(18) . .
F6B P3B F6B 100.0(19) 137 .
F8A F8A P3A 72.1(6) 137 .
F6A P3A F10A 84.9(6) . .
F6A P3A F10A 84.9(6) . 137
F6A P3A F8A 161.7(7) . .
F6A P3A F8A 161.7(7) . 137
F6A P3A F7A 88.1(6) . .
F9A P3A F6A 97.0(4) . .
F9A P3A F10A 85.1(6) . 137
F9A P3A F10A 85.1(6) . .
F9A P3A F8A 86.8(5) . .
F9A P3A F8A 86.8(5) . 137
F9A P3A F7A 174.9(6) . .
F10A P3A F10A 164.9(15) 137 .
F8A P3A F10A 77.6(9) 137 137
F8A P3A F10A 113.3(9) . 137
F8A P3A F10A 77.6(9) . .
F8A P3A F10A 113.3(9) 137 .
F8A P3A F8A 35.9(13) 137 .
F7A P3A F10A 95.4(6) . 137
F7A P3A F10A 95.4(6) . .
F7A P3A F8A 88.4(7) . 137
F7A P3A F8A 88.4(7) . .
P2 F5B F5B 56.6(13) . 113_565
F5B F5B P2 82.3(14) 151_665 .
F5B F5B P2 73.2(10) 105_566 .
F5B F5B P2 68.0(9) 35 .
F5B F5B P2 65.0(11) 112 .
F5B F5B P2 68.0(9) 93 .
F5B F5B F5B 42(3) 93 112
F5B F5B F5B 120.00(7) 151_665 105_566
F5B F5B F5B 42(3) 151_665 35
F5B F5B F5B 18(3) 35 112
F5B F5B F5B 60.008(14) 151_665 112
F5B F5B F5B 59.991(4) 35 93
F5B F5B F5B 59.989(13) 105_566 112
F5B F5B F5B 78(3) 105_566 35
F5B F5B F5B 124.4(4) 35 113_565
F5B F5B F5B 100.3(17) 93 113_565
F5B F5B F5B 119.997(10) 112 113_565
F5B F5B F5B 90.006(9) 105_566 113_565
F5B F5B F5B 102(3) 151_665 93
F5B F5B F5B 18(3) 105_566 93
F5B F5B F5B 119.97(6) 151_665 113_565
F2B F2B F3B 65.0(11) 105_566 152
F2B F2B P1B 71.2(6) 105_566 .
F3B F2B P1B 68(2) 152 .
F1B F1B F1B 60.002(6) 174_455 105_566
F1B F1B P1B 64.9(10) 174_455 .
F1B F1B P1B 64.9(10) 105_566 .
F2B F3B F2B 50(2) 94_455 152
F2B F3B P1B 67.2(19) 94_455 .
F2B F3B P1B 67.2(19) 152 .
F2B P1B F2B 157.5(12) 94_455 105_566
F2B P1B F2B 119.95(14) 94_455 34
F2B P1B F2B 82.4(11) 105_566 34
F2B P1B F2B 37.6(11) 94_455 152
F2B P1B F2B 119.97(14) 105_566 152
F2B P1B F2B 157.5(12) 34 152
F2B P1B F2B 119.97(14) 94_455 .
F2B P1B F2B 37.6(11) 105_566 .
F2B P1B F2B 119.97(14) 34 .
F2B P1B F2B 82.4(11) 152 .
F2B P1B F2B 82.4(11) 94_455 174_455
F2B P1B F2B 119.97(14) 105_566 174_455
F2B P1B F2B 37.6(11) 34 174_455
F2B P1B F2B 119.96(14) 152 174_455
F2B P1B F2B 157.5(12) . 174_455
F2B P1B F1B 85.5(17) . 105_566
F2B P1B F1B 85.5(17) 174_455 105_566
F2B P1B F1B 119(3) 152 105_566
F2B P1B F1B 69.4(15) 34 105_566
F2B P1B F1B 69.4(15) 105_566 105_566
F2B P1B F1B 119(3) 94_455 105_566
F2B P1B F1B 119(3) 174_455 .
F2B P1B F1B 69.4(15) . .
F2B P1B F1B 69.4(15) 152 .
F2B P1B F1B 119(3) 34 .
F2B P1B F1B 85.5(17) 105_566 .
F2B P1B F1B 69.4(15) 174_455 174_455
F2B P1B F1B 85.5(17) 94_455 .
F2B P1B F1B 119(3) . 174_455
F2B P1B F1B 85.5(17) 152 174_455
F2B P1B F1B 85.5(17) 34 174_455
F2B P1B F1B 69.4(15) 94_455 174_455
F2B P1B F1B 119(3) 105_566 174_455
F2B P1B F3B 123(3) . 105_566
F2B P1B F3B 123(3) 174_455 152
F2B P1B F3B 123(3) 152 105_566
F2B P1B F3B 44.6(14) 34 105_566
F2B P1B F3B 123(3) 105_566 .
F2B P1B F3B 44.6(14) 94_455 .
F2B P1B F3B 97.5(17) . .
F2B P1B F3B 44.6(14) 152 .
F2B P1B F3B 123(3) 34 .
F2B P1B F3B 97.5(17) 34 152
F2B P1B F3B 44.6(14) 105_566 152
F2B P1B F3B 123(3) 94_455 152
F2B P1B F3B 97.5(17) 174_455 .
F2B P1B F3B 97.5(17) 152 152
F2B P1B F3B 97.5(17) 105_566 105_566
F2B P1B F3B 97.5(17) 94_455 105_566
F2B P1B F3B 44.6(14) . 152
F2B P1B F3B 44.6(14) 174_455 105_566
F1B P1B F1B 50(2) . 105_566
F1B P1B F1B 50(2) 174_455 105_566
F1B P1B F1B 50(2) 174_455 .
F3B P1B F1B 162(3) 105_566 .
F3B P1B F1B 114.0(15) 152 .
F3B P1B F1B 114.0(16) 105_566 174_455
F3B P1B F1B 162(3) 152 174_455
F3B P1B F1B 114.0(15) . .
F3B P1B F1B 114.0(16) . 174_455
F3B P1B F1B 114.0(15) 105_566 105_566
F3B P1B F1B 162(3) . 105_566
F3B P1B F1B 114.0(15) 152 105_566
F3B P1B F3B 80(3) 105_566 152
F3B P1B F3B 80(3) 105_566 .
F3B P1B F3B 80(3) 152 .

loop_
_geom_bond_atom_site_label_1
_geom_bond_atom_site_label_2
_geom_bond_distance
_geom_bond_site_symmetry_2
P1A F3A 1.407(6) 105_566
P1A F3A 1.407(6) .
P1A F3A 1.407(6) 174_455
P1A F2A 1.71(4) .
P1A F1A 1.49(4) .
N1 C3 1.421(13) .
N1 C1 1.463(8) .
N1 C1 1.464(8) 105_566
N2 C5 1.493(13) .
N2 C2 1.495(7) .
N2 C2 1.495(7) 105_566
N2 C4 1.478(12) .
C5 C6 1.476(16) .
C3 C4 1.552(18) .
C6 C7 1.426(9) .
C6 C7 1.426(9) 105_566
C2 C1 1.449(11) .
C7 C6 1.427(9) 174_455
P2 F4 1.479(9) .
P2 F4 1.479(9) 3_565
P2 F4 1.479(9) 146_465
P2 F4 1.479(9) 28_554
P2 F5B 1.596(15) 181_656
P2 F5B 1.596(15) 3_565
P2 F5B 1.596(15) 53_464
P2 F5B 1.596(15) 174_455
P2 F5A 1.57(2) .
P2 F5A 1.57(2) 146_465
P2 F5A 1.57(2) 53_464
P2 F5A 1.57(2) 3_565
P3B F7B 1.682(9) 137
P3B F7B 1.682(9) .
P3B F8B 1.72(5) .
P3B F6B 1.524(17) .
P3B F6B 1.524(17) 137
F6A P3A 1.603(5) .
F9A P3A 1.555(6) .
F10A P3A 1.756(10) .
F8A F8A 1.00(4) 137
F8A P3A 1.626(11) .
P3A F10A 1.756(10) 137
P3A F8A 1.626(11) 137
P3A F7A 1.625(11) .
F5B F5B 0.43(8) 151_665
F5B F5B 0.92(5) 105_566
F5B F5B 1.19(4) 35
F5B F5B 1.19(4) 93
F5B F5B 1.35(6) 112
F5B F5B 1.76(6) 113_565
F2B F2B 1.06(3) 105_566
F2B F3B 1.26(3) 152
F2B P1B 1.648(13) .
F1B F1B 1.54(5) 105_566
F1B F1B 1.54(5) 174_455
F1B P1B 1.82(6) .
F3B F2B 1.26(3) 152
F3B F2B 1.26(3) 94_455
F3B P1B 1.66(5) .
P1B F2B 1.648(13) 105_566
P1B F2B 1.648(13) 94_455
P1B F2B 1.648(13) 34
P1B F2B 1.648(13) 174_455
P1B F2B 1.648(13) 152
P1B F1B 1.82(6) 105_566
P1B F1B 1.82(6) 174_455
P1B F3B 1.66(5) 105_566
P1B F3B 1.66(5) 152

loop_
_geom_hbond_atom_site_label_D
_geom_hbond_atom_site_label_H
_geom_hbond_atom_site_label_A
_geom_hbond_distance_DH
_geom_hbond_distance_HA
_geom_hbond_distance_DA
_geom_hbond_angle_DHA
_geom_hbond_site_symmetry_A
O1 H1C N1 0.820(13) 2.064(8) 2.880(16) 173.0(15) .
O1 H1D O1 0.828(9) 2.073(8) 2.895(17) 172.2(12) 64_565

loop_
_smtbx_masks_void_nr
_smtbx_masks_void_average_x
_smtbx_masks_void_average_y
_smtbx_masks_void_average_z
_smtbx_masks_void_volume
_smtbx_masks_void_count_electrons
1 -0.080 -0.696 -0.003 8283.3 3074.0
2 -0.567 -0.369 -0.601 10054.4 3094.5
